data_4075369
loop_
_publ_author_name
'Bo, Carles'
'Fandos, Rosa'
'Feliz, Marta'
'Hern\'andez, Carolina'
'Otero, Antonio'
'Rodr\'iguez, Ana'
'Ruiz, Mar\'ia Jos\'e'
'Pastor, C\'esar'

_publ_section_title
;
 facversusmerCoordination for a Tridentate Diethylene Glyclolate Ligand in
 Tantalum Complexes:&#x00A0; A Combined Experimental and Theoretical Study
;
_journal_issue 14
_journal_name_full Organometallics
_journal_page_first 3336
_journal_paper_doi 10.1021/om060254e
_journal_volume 25
_journal_year 2006
_chemical_formula_sum 'C32 H23 B F15 O4 Ta'
_chemical_formula_weight 948.26
_chemical_name_systematic
; 
 ? 
;
_space_group_IT_number 2
_symmetry_cell_setting triclinic
_symmetry_space_group_name_Hall '-P 1'
_symmetry_space_group_name_H-M 'P -1'
_atom_sites_solution_hydrogens geom
_atom_sites_solution_primary direct
_atom_sites_solution_secondary difmap
_audit_creation_method SHELXL-97
_cell_angle_alpha 75.1920(10)
_cell_angle_beta 73.8090(10)
_cell_angle_gamma 78.0270(10)
_cell_formula_units_Z 2
_cell_length_a 9.42300(10)
_cell_length_b 11.20530(10)
_cell_length_c 16.65500(10)
_cell_measurement_temperature 100(2)
_cell_volume 1615.06(3)
_computing_cell_refinement 'Bruker SMART'
_computing_data_collection 'Bruker SMART'
_computing_data_reduction 'Bruker SAINT'
_computing_molecular_graphics 'Bruker SHELXTL'
_computing_publication_material 'Bruker SHELXTL'
_computing_structure_refinement 'SHELXL-97 (Sheldrick, 1997)'
_computing_structure_solution 'SHELXS-97 (Sheldrick, 1990)'
_diffrn_ambient_temperature 100(2)
_diffrn_measured_fraction_theta_full 0.930
_diffrn_measured_fraction_theta_max 0.930
_diffrn_measurement_device_type 'CCD area detector'
_diffrn_measurement_method 'phi and omega scans'
_diffrn_radiation_monochromator graphite
_diffrn_radiation_source 'fine-focus sealed tube'
_diffrn_radiation_type CuK\a
_diffrn_radiation_wavelength 1.54178
_diffrn_reflns_av_R_equivalents 0.0302
_diffrn_reflns_av_sigmaI/netI 0.0399
_diffrn_reflns_limit_h_max 10
_diffrn_reflns_limit_h_min -10
_diffrn_reflns_limit_k_max 11
_diffrn_reflns_limit_k_min -12
_diffrn_reflns_limit_l_max 17
_diffrn_reflns_limit_l_min -19
_diffrn_reflns_number 9766
_diffrn_reflns_theta_full 62.73
_diffrn_reflns_theta_max 62.73
_diffrn_reflns_theta_min 2.83
_exptl_absorpt_coefficient_mu 7.445
_exptl_absorpt_correction_T_max 0.551
_exptl_absorpt_correction_T_min 0.329
_exptl_absorpt_correction_type multi-scan
_exptl_absorpt_process_details 'SADABS (Sheldrick, 2001)'
_exptl_crystal_colour colorless
_exptl_crystal_density_diffrn 1.950
_exptl_crystal_density_meas 0
_exptl_crystal_density_method 'not measured'
_exptl_crystal_description prisma
_exptl_crystal_F_000 920
_exptl_crystal_size_max 0.18
_exptl_crystal_size_mid 0.14
_exptl_crystal_size_min 0.08
_refine_diff_density_max 0.984
_refine_diff_density_min -0.488
_refine_diff_density_rms 0.101
_refine_ls_extinction_method none
_refine_ls_goodness_of_fit_ref 1.045
_refine_ls_hydrogen_treatment constr
_refine_ls_matrix_type full
_refine_ls_number_parameters 483
_refine_ls_number_reflns 4814
_refine_ls_number_restraints 0
_refine_ls_restrained_S_all 1.045
_refine_ls_R_factor_all 0.0284
_refine_ls_R_factor_gt 0.0265
_refine_ls_shift/su_max 0.002
_refine_ls_shift/su_mean 0.000
_refine_ls_structure_factor_coef Fsqd
_refine_ls_weighting_details 'calc w=1/[\s^2^(Fo^2^)+(0.0405P)^2^+0.0000P] where P=(Fo^2^+2Fc^2^)/3'
_refine_ls_weighting_scheme calc
_refine_ls_wR_factor_gt 0.0669
_refine_ls_wR_factor_ref 0.0680
_reflns_number_gt 4535
_reflns_number_total 4814
_reflns_threshold_expression >2sigma(I)
_cod_data_source_file om060254esi20060321_010937.cif
_cod_data_source_block 5
_cod_depositor_comments
;
The following automatic conversions were performed:

'_symmetry_cell_setting' value 'Triclinic' changed to 'triclinic'
according to /home/saulius/struct/CIF-dictionaries/cif_core.dic
dictionary named 'cif_core.dic' version 2.4.1 from 2010-06-29.

Automatic conversion script
Id: cif_fix_values 1715 2011-07-08 13:25:40Z adriana 
;
_cod_original_sg_symbol_H-M P-1
_cod_database_code 4075369

loop_
_symmetry_equiv_pos_as_xyz
'x, y, z'
'-x, -y, -z'

loop_
_atom_site_label
_atom_site_type_symbol
_atom_site_fract_x
_atom_site_fract_y
_atom_site_fract_z
_atom_site_U_iso_or_equiv
_atom_site_adp_type
_atom_site_occupancy
_atom_site_symmetry_multiplicity
_atom_site_calc_flag
_atom_site_refinement_flags
Ta1 Ta 0.624828(18) 0.540600(15) 0.721657(10) 0.01029(8) Uani 1 1 d .
O1 O 0.6623(3) 0.6806(2) 0.74462(15) 0.0119(5) Uani 1 1 d .
O2 O 0.8137(3) 0.4603(2) 0.66133(16) 0.0126(5) Uani 1 1 d .
O3 O 0.4844(3) 0.4758(2) 0.82698(16) 0.0171(6) Uani 1 1 d .
O4 O 0.7586(3) 0.4242(2) 0.81996(16) 0.0161(6) Uani 1 1 d .
B1 B 0.6761(5) 0.8005(4) 0.7640(3) 0.0145(9) Uani 1 1 d .
C1 C 0.9430(4) 0.4183(4) 0.6945(2) 0.0159(8) Uani 1 1 d .
H1A H 0.9896 0.4903 0.6937 0.019 Uiso 1 1 calc R
H1B H 1.0171 0.3636 0.6595 0.019 Uiso 1 1 calc R
C2 C 0.8939(4) 0.3474(4) 0.7847(2) 0.0193(9) Uani 1 1 d .
H2A H 0.8736 0.2638 0.7856 0.023 Uiso 1 1 calc R
H2B H 0.9707 0.3376 0.8170 0.023 Uiso 1 1 calc R
C3 C 0.6691(5) 0.3622(4) 0.8990(3) 0.0223(9) Uani 1 1 d .
H3A H 0.7131 0.3558 0.9476 0.027 Uiso 1 1 calc R
H3B H 0.6592 0.2775 0.8956 0.027 Uiso 1 1 calc R
C4 C 0.5218(4) 0.4447(4) 0.9078(2) 0.0195(9) Uani 1 1 d .
H4A H 0.4444 0.4008 0.9520 0.023 Uiso 1 1 calc R
H4B H 0.5281 0.5213 0.9250 0.023 Uiso 1 1 calc R
C5 C 0.6079(4) 0.5711(4) 0.5722(2) 0.0153(8) Uani 1 1 d .
C6 C 0.5185(4) 0.6741(4) 0.6055(2) 0.0162(8) Uani 1 1 d .
C7 C 0.3989(4) 0.6279(4) 0.6726(2) 0.0141(8) Uani 1 1 d .
C8 C 0.4139(4) 0.4974(4) 0.6794(2) 0.0147(8) Uani 1 1 d .
C9 C 0.5425(4) 0.4617(4) 0.6187(2) 0.0151(8) Uani 1 1 d .
C10 C 0.7423(5) 0.5772(4) 0.4979(2) 0.0235(9) Uani 1 1 d .
H10A H 0.7135 0.5743 0.4463 0.035 Uiso 1 1 calc R
H10B H 0.8192 0.5061 0.5101 0.035 Uiso 1 1 calc R
H10C H 0.7818 0.6551 0.4889 0.035 Uiso 1 1 calc R
C11 C 0.5399(5) 0.8089(4) 0.5689(3) 0.0222(9) Uani 1 1 d .
H11A H 0.6344 0.8222 0.5766 0.033 Uiso 1 1 calc R
H11B H 0.4571 0.8629 0.5985 0.033 Uiso 1 1 calc R
H11C H 0.5420 0.8291 0.5077 0.033 Uiso 1 1 calc R
C12 C 0.2721(4) 0.7039(4) 0.7239(3) 0.0194(9) Uani 1 1 d .
H12A H 0.1799 0.7065 0.7068 0.029 Uiso 1 1 calc R
H12B H 0.2944 0.7890 0.7134 0.029 Uiso 1 1 calc R
H12C H 0.2595 0.6657 0.7849 0.029 Uiso 1 1 calc R
C13 C 0.3060(4) 0.4128(4) 0.7391(3) 0.0190(9) Uani 1 1 d .
H13A H 0.2385 0.3991 0.7080 0.028 Uiso 1 1 calc R
H13B H 0.2476 0.4517 0.7869 0.028 Uiso 1 1 calc R
H13C H 0.3617 0.3326 0.7611 0.028 Uiso 1 1 calc R
C14 C 0.6045(5) 0.3327(4) 0.6030(3) 0.0241(9) Uani 1 1 d .
H14A H 0.5540 0.2713 0.6497 0.036 Uiso 1 1 calc R
H14B H 0.7118 0.3163 0.6002 0.036 Uiso 1 1 calc R
H14C H 0.5881 0.3263 0.5487 0.036 Uiso 1 1 calc R
C15 C 0.5086(4) 0.8837(3) 0.7751(2) 0.0134(8) Uani 1 1 d .
C16 C 0.4630(4) 0.9912(4) 0.7194(3) 0.0168(9) Uani 1 1 d .
C17 C 0.3192(5) 1.0554(4) 0.7327(3) 0.0204(9) Uani 1 1 d .
C18 C 0.2115(4) 1.0148(4) 0.8041(3) 0.0215(9) Uani 1 1 d .
C19 C 0.2504(4) 0.9075(4) 0.8611(3) 0.0200(9) Uani 1 1 d .
C20 C 0.3941(4) 0.8454(3) 0.8447(3) 0.0163(8) Uani 1 1 d .
C21 C 0.8093(4) 0.8698(4) 0.6919(2) 0.0144(8) Uani 1 1 d .
C22 C 0.9165(4) 0.8180(3) 0.6294(2) 0.0154(8) Uani 1 1 d .
C23 C 1.0425(4) 0.8711(4) 0.5809(2) 0.0178(9) Uani 1 1 d .
C24 C 1.0634(4) 0.9828(4) 0.5915(3) 0.0206(9) Uani 1 1 d .
C25 C 0.9571(5) 1.0413(4) 0.6500(3) 0.0214(9) Uani 1 1 d .
C26 C 0.8367(4) 0.9837(4) 0.6990(3) 0.0170(8) Uani 1 1 d .
C27 C 0.7385(4) 0.7685(3) 0.8528(2) 0.0142(8) Uani 1 1 d .
C28 C 0.6870(4) 0.8300(4) 0.9214(3) 0.0176(8) Uani 1 1 d .
C29 C 0.7549(5) 0.8055(4) 0.9891(3) 0.0211(9) Uani 1 1 d .
C30 C 0.8816(5) 0.7191(4) 0.9902(3) 0.0222(9) Uani 1 1 d .
C31 C 0.9392(4) 0.6568(4) 0.9240(3) 0.0181(9) Uani 1 1 d .
C32 C 0.8680(4) 0.6827(3) 0.8585(2) 0.0143(8) Uani 1 1 d .
F1 F 0.5594(2) 1.0388(2) 0.64697(14) 0.0197(5) Uani 1 1 d .
F2 F 0.2834(3) 1.1595(2) 0.67506(16) 0.0273(6) Uani 1 1 d .
F3 F 0.0732(3) 1.0769(2) 0.81846(17) 0.0331(6) Uani 1 1 d .
F4 F 0.1477(2) 0.8648(2) 0.93127(15) 0.0279(6) Uani 1 1 d .
F5 F 0.4223(2) 0.7394(2) 0.90291(14) 0.0202(5) Uani 1 1 d .
F6 F 0.9051(2) 0.7091(2) 0.61245(14) 0.0209(5) Uani 1 1 d .
F7 F 1.1444(3) 0.8125(2) 0.52316(15) 0.0270(6) Uani 1 1 d .
F8 F 1.1846(3) 1.0359(2) 0.54407(16) 0.0297(6) Uani 1 1 d .
F9 F 0.9728(3) 1.1539(2) 0.65874(16) 0.0282(6) Uani 1 1 d .
F10 F 0.7405(3) 1.0440(2) 0.75821(14) 0.0217(5) Uani 1 1 d .
F11 F 0.5667(3) 0.9192(2) 0.92470(15) 0.0252(5) Uani 1 1 d .
F12 F 0.6979(3) 0.8672(3) 1.05300(16) 0.0341(6) Uani 1 1 d .
F13 F 0.9483(3) 0.6966(2) 1.05508(15) 0.0303(6) Uani 1 1 d .
F14 F 1.0665(2) 0.5761(2) 0.92278(15) 0.0238(5) Uani 1 1 d .
F15 F 0.9338(2) 0.6216(2) 0.79401(13) 0.0168(5) Uani 1 1 d .

loop_
_atom_site_aniso_label
_atom_site_aniso_U_11
_atom_site_aniso_U_22
_atom_site_aniso_U_33
_atom_site_aniso_U_23
_atom_site_aniso_U_13
_atom_site_aniso_U_12
Ta1 0.01056(11) 0.01137(11) 0.00988(11) -0.00249(7) -0.00369(7) -0.00165(7)
O1 0.0118(13) 0.0109(13) 0.0134(13) -0.0017(10) -0.0055(10) -0.0005(10)
O2 0.0106(13) 0.0114(14) 0.0150(14) -0.0035(11) -0.0034(10) 0.0018(10)
O3 0.0169(15) 0.0214(15) 0.0125(14) 0.0008(11) -0.0049(11) -0.0053(11)
O4 0.0184(15) 0.0156(14) 0.0126(14) -0.0002(11) -0.0063(11) 0.0016(11)
B1 0.014(2) 0.016(2) 0.015(2) -0.0041(18) -0.0042(18) -0.0027(18)
C1 0.013(2) 0.018(2) 0.021(2) -0.0099(17) -0.0082(16) 0.0021(16)
C2 0.018(2) 0.020(2) 0.018(2) -0.0067(17) -0.0095(17) 0.0089(17)
C3 0.027(2) 0.022(2) 0.013(2) 0.0054(17) -0.0052(17) -0.0032(18)
C4 0.022(2) 0.027(2) 0.012(2) -0.0049(17) -0.0040(16) -0.0097(18)
C5 0.015(2) 0.025(2) 0.0087(19) -0.0043(16) -0.0082(15) -0.0020(16)
C6 0.016(2) 0.021(2) 0.014(2) -0.0014(17) -0.0095(16) -0.0020(16)
C7 0.011(2) 0.021(2) 0.015(2) -0.0053(16) -0.0087(15) -0.0007(15)
C8 0.012(2) 0.019(2) 0.019(2) -0.0055(16) -0.0114(16) -0.0032(16)
C9 0.015(2) 0.021(2) 0.016(2) -0.0069(16) -0.0096(16) -0.0039(16)
C10 0.021(2) 0.036(3) 0.012(2) -0.0047(18) -0.0022(17) -0.0029(19)
C11 0.026(2) 0.025(2) 0.017(2) 0.0010(18) -0.0119(18) -0.0040(18)
C12 0.015(2) 0.020(2) 0.024(2) -0.0062(18) -0.0055(17) 0.0006(16)
C13 0.017(2) 0.019(2) 0.023(2) -0.0052(17) -0.0050(17) -0.0071(16)
C14 0.025(2) 0.022(2) 0.031(2) -0.0147(19) -0.0122(19) 0.0018(18)
C15 0.015(2) 0.011(2) 0.019(2) -0.0077(16) -0.0076(16) -0.0010(15)
C16 0.019(2) 0.015(2) 0.020(2) -0.0071(17) -0.0059(17) -0.0035(16)
C17 0.023(2) 0.014(2) 0.028(2) -0.0049(18) -0.0160(19) 0.0025(17)
C18 0.015(2) 0.022(2) 0.030(2) -0.0125(19) -0.0092(18) 0.0054(17)
C19 0.017(2) 0.021(2) 0.023(2) -0.0098(18) -0.0041(17) -0.0008(17)
C20 0.019(2) 0.010(2) 0.022(2) -0.0046(16) -0.0113(17) 0.0035(16)
C21 0.015(2) 0.017(2) 0.0123(19) -0.0003(16) -0.0065(15) -0.0019(16)
C22 0.022(2) 0.011(2) 0.016(2) -0.0018(16) -0.0111(16) -0.0012(16)
C23 0.016(2) 0.016(2) 0.017(2) 0.0006(17) -0.0038(16) 0.0029(16)
C24 0.016(2) 0.025(2) 0.022(2) 0.0027(18) -0.0097(17) -0.0074(17)
C25 0.027(2) 0.017(2) 0.024(2) -0.0005(17) -0.0118(18) -0.0071(18)
C26 0.017(2) 0.018(2) 0.019(2) -0.0030(17) -0.0080(16) -0.0036(16)
C27 0.018(2) 0.013(2) 0.012(2) -0.0008(15) -0.0015(15) -0.0062(16)
C28 0.019(2) 0.016(2) 0.018(2) -0.0034(17) -0.0060(16) -0.0036(17)
C29 0.025(2) 0.026(2) 0.015(2) -0.0078(18) -0.0057(17) -0.0046(18)
C30 0.024(2) 0.032(3) 0.014(2) -0.0008(18) -0.0094(17) -0.0094(19)
C31 0.016(2) 0.018(2) 0.021(2) -0.0015(17) -0.0064(16) -0.0047(17)
C32 0.017(2) 0.014(2) 0.013(2) -0.0039(16) -0.0006(15) -0.0068(16)
F1 0.0223(13) 0.0137(12) 0.0221(13) 0.0012(9) -0.0082(10) -0.0032(9)
F2 0.0294(14) 0.0131(12) 0.0381(15) 0.0018(11) -0.0184(11) 0.0048(10)
F3 0.0165(13) 0.0349(16) 0.0448(16) -0.0152(13) -0.0081(11) 0.0124(11)
F4 0.0134(12) 0.0367(15) 0.0280(14) -0.0070(12) 0.0022(10) -0.0011(10)
F5 0.0195(12) 0.0178(12) 0.0183(12) 0.0014(9) -0.0027(9) -0.0004(9)
F6 0.0262(13) 0.0157(12) 0.0204(12) -0.0074(10) -0.0011(10) -0.0039(10)
F7 0.0222(13) 0.0296(14) 0.0236(13) -0.0074(11) 0.0049(10) -0.0034(10)
F8 0.0232(14) 0.0345(15) 0.0310(15) 0.0010(11) -0.0039(11) -0.0170(11)
F9 0.0352(15) 0.0189(13) 0.0356(15) -0.0061(11) -0.0093(11) -0.0134(11)
F10 0.0256(13) 0.0178(12) 0.0240(13) -0.0093(10) -0.0040(10) -0.0047(10)
F11 0.0269(13) 0.0268(14) 0.0258(13) -0.0177(11) -0.0106(10) 0.0086(10)
F12 0.0425(16) 0.0446(17) 0.0227(13) -0.0207(12) -0.0135(12) 0.0023(13)
F13 0.0333(15) 0.0438(16) 0.0200(13) -0.0045(11) -0.0180(11) -0.0060(12)
F14 0.0163(13) 0.0265(13) 0.0271(13) 0.0005(10) -0.0109(10) 0.0004(10)
F15 0.0149(12) 0.0181(12) 0.0200(12) -0.0093(9) -0.0059(9) 0.0008(9)

loop_
_atom_type_symbol
_atom_type_description
_atom_type_scat_dispersion_real
_atom_type_scat_dispersion_imag
_atom_type_scat_source
C C 0.0181 0.0091 'International Tables Vol C Tables 4.2.6.8 and 6.1.1.4'
H H 0.0000 0.0000 'International Tables Vol C Tables 4.2.6.8 and 6.1.1.4'
B B 0.0090 0.0039 'International Tables Vol C Tables 4.2.6.8 and 6.1.1.4'
O O 0.0492 0.0322 'International Tables Vol C Tables 4.2.6.8 and 6.1.1.4'
F F 0.0727 0.0534 'International Tables Vol C Tables 4.2.6.8 and 6.1.1.4'
Ta Ta -5.7959 5.2718 'International Tables Vol C Tables 4.2.6.8 and 6.1.1.4'

loop_
_geom_angle_atom_site_label_1
_geom_angle_atom_site_label_2
_geom_angle_atom_site_label_3
_geom_angle
O1 Ta1 O2 107.21(11)
O1 Ta1 O3 102.23(11)
O2 Ta1 O3 130.40(11)
O1 Ta1 O4 87.77(10)
O2 Ta1 O4 70.90(10)
O3 Ta1 O4 71.35(10)
O1 Ta1 C7 98.98(12)
O2 Ta1 C7 129.00(12)
O3 Ta1 C7 82.97(12)
O4 Ta1 C7 154.29(12)
O1 Ta1 C6 88.60(12)
O2 Ta1 C6 102.94(12)
O3 Ta1 C6 116.95(12)
O4 Ta1 C6 171.52(11)
C7 Ta1 C6 34.10(13)
O1 Ta1 C8 132.31(12)
O2 Ta1 C8 110.96(12)
O3 Ta1 C8 73.24(12)
O4 Ta1 C8 131.13(11)
C7 Ta1 C8 33.79(13)
C6 Ta1 C8 56.04(13)
O1 Ta1 C5 112.45(12)
O2 Ta1 C5 73.57(11)
O3 Ta1 C5 128.76(12)
O4 Ta1 C5 143.04(11)
C7 Ta1 C5 55.99(12)
C6 Ta1 C5 33.56(13)
C8 Ta1 C5 55.54(13)
O1 Ta1 C9 143.97(12)
O2 Ta1 C9 78.71(11)
O3 Ta1 C9 99.57(12)
O4 Ta1 C9 126.55(11)
C7 Ta1 C9 55.74(13)
C6 Ta1 C9 55.84(13)
C8 Ta1 C9 33.10(12)
C5 Ta1 C9 33.63(13)
B1 O1 Ta1 174.0(2)
C1 O2 Ta1 124.4(2)
C4 O3 Ta1 121.6(2)
C3 O4 C2 114.4(3)
C3 O4 Ta1 114.7(2)
C2 O4 Ta1 114.9(2)
O1 B1 C21 111.7(3)
O1 B1 C15 106.4(3)
C21 B1 C15 115.0(3)
O1 B1 C27 108.9(3)
C21 B1 C27 102.5(3)
C15 B1 C27 112.3(3)
O2 C1 C2 107.2(3)
O2 C1 H1A 110.3
C2 C1 H1A 110.3
O2 C1 H1B 110.3
C2 C1 H1B 110.3
H1A C1 H1B 108.5
O4 C2 C1 103.8(3)
O4 C2 H2A 111.0
C1 C2 H2A 111.0
O4 C2 H2B 111.0
C1 C2 H2B 111.0
H2A C2 H2B 109.0
O4 C3 C4 103.4(3)
O4 C3 H3A 111.1
C4 C3 H3A 111.1
O4 C3 H3B 111.1
C4 C3 H3B 111.1
H3A C3 H3B 109.0
O3 C4 C3 107.8(3)
O3 C4 H4A 110.2
C3 C4 H4A 110.2
O3 C4 H4B 110.2
C3 C4 H4B 110.2
H4A C4 H4B 108.5
C6 C5 C9 107.8(3)
C6 C5 C10 126.0(4)
C9 C5 C10 126.1(4)
C6 C5 Ta1 72.2(2)
C9 C5 Ta1 73.4(2)
C10 C5 Ta1 122.9(3)
C5 C6 C7 107.6(3)
C5 C6 C11 125.0(4)
C7 C6 C11 127.1(4)
C5 C6 Ta1 74.3(2)
C7 C6 Ta1 72.1(2)
C11 C6 Ta1 124.1(3)
C8 C7 C6 108.1(3)
C8 C7 C12 125.2(3)
C6 C7 C12 126.6(4)
C8 C7 Ta1 74.5(2)
C6 C7 Ta1 73.8(2)
C12 C7 Ta1 120.8(2)
C9 C8 C7 108.4(3)
C9 C8 C13 126.0(4)
C7 C8 C13 125.6(3)
C9 C8 Ta1 74.2(2)
C7 C8 Ta1 71.7(2)
C13 C8 Ta1 122.1(3)
C8 C9 C5 108.1(3)
C8 C9 C14 127.6(4)
C5 C9 C14 124.3(4)
C8 C9 Ta1 72.7(2)
C5 C9 Ta1 73.0(2)
C14 C9 Ta1 120.2(3)
C5 C10 H10A 109.5
C5 C10 H10B 109.5
H10A C10 H10B 109.5
C5 C10 H10C 109.5
H10A C10 H10C 109.5
H10B C10 H10C 109.5
C6 C11 H11A 109.5
C6 C11 H11B 109.5
H11A C11 H11B 109.5
C6 C11 H11C 109.5
H11A C11 H11C 109.5
H11B C11 H11C 109.5
C7 C12 H12A 109.5
C7 C12 H12B 109.5
H12A C12 H12B 109.5
C7 C12 H12C 109.5
H12A C12 H12C 109.5
H12B C12 H12C 109.5
C8 C13 H13A 109.5
C8 C13 H13B 109.5
H13A C13 H13B 109.5
C8 C13 H13C 109.5
H13A C13 H13C 109.5
H13B C13 H13C 109.5
C9 C14 H14A 109.5
C9 C14 H14B 109.5
H14A C14 H14B 109.5
C9 C14 H14C 109.5
H14A C14 H14C 109.5
H14B C14 H14C 109.5
C16 C15 C20 113.2(3)
C16 C15 B1 126.9(3)
C20 C15 B1 119.8(3)
F1 C16 C17 115.7(3)
F1 C16 C15 120.8(3)
C17 C16 C15 123.5(4)
F2 C17 C18 119.5(4)
F2 C17 C16 119.9(4)
C18 C17 C16 120.6(4)
F3 C18 C17 121.2(4)
F3 C18 C19 120.5(4)
C17 C18 C19 118.2(4)
F4 C19 C20 120.9(4)
F4 C19 C18 119.8(4)
C20 C19 C18 119.3(4)
F5 C20 C19 115.6(4)
F5 C20 C15 119.3(3)
C19 C20 C15 125.1(4)
C22 C21 C26 113.4(3)
C22 C21 B1 126.2(3)
C26 C21 B1 119.6(3)
F6 C22 C21 121.2(3)
F6 C22 C23 115.2(3)
C21 C22 C23 123.7(4)
F7 C23 C24 120.0(4)
F7 C23 C22 120.0(4)
C24 C23 C22 120.0(4)
F8 C24 C23 120.6(4)
F8 C24 C25 120.6(4)
C23 C24 C25 118.8(4)
F9 C25 C26 121.0(4)
F9 C25 C24 119.6(4)
C26 C25 C24 119.4(4)
F10 C26 C25 116.1(3)
F10 C26 C21 119.3(3)
C25 C26 C21 124.6(4)
C32 C27 C28 112.8(3)
C32 C27 B1 119.3(3)
C28 C27 B1 127.3(3)
F11 C28 C29 115.5(3)
F11 C28 C27 121.0(3)
C29 C28 C27 123.6(4)
F12 C29 C30 120.0(4)
F12 C29 C28 120.1(4)
C30 C29 C28 119.9(4)
F13 C30 C29 119.9(4)
F13 C30 C31 120.7(4)
C29 C30 C31 119.4(4)
F14 C31 C32 121.2(4)
F14 C31 C30 119.7(4)
C32 C31 C30 119.0(4)
F15 C32 C31 115.9(3)
F15 C32 C27 118.8(3)
C31 C32 C27 125.2(4)

loop_
_geom_bond_atom_site_label_1
_geom_bond_atom_site_label_2
_geom_bond_distance
Ta1 O1 1.829(2)
Ta1 O2 1.946(2)
Ta1 O3 1.952(3)
Ta1 O4 2.312(2)
Ta1 C7 2.420(4)
Ta1 C6 2.442(4)
Ta1 C8 2.456(3)
Ta1 C5 2.470(4)
Ta1 C9 2.475(4)
O1 B1 1.498(5)
O2 C1 1.420(4)
O3 C4 1.425(4)
O4 C3 1.443(5)
O4 C2 1.448(4)
B1 C21 1.646(6)
B1 C15 1.646(6)
B1 C27 1.669(6)
C1 C2 1.502(6)
C1 H1A 0.9900
C1 H1B 0.9900
C2 H2A 0.9900
C2 H2B 0.9900
C3 C4 1.492(6)
C3 H3A 0.9900
C3 H3B 0.9900
C4 H4A 0.9900
C4 H4B 0.9900
C5 C6 1.418(5)
C5 C9 1.431(5)
C5 C10 1.502(5)
C6 C7 1.426(5)
C6 C11 1.511(6)
C7 C8 1.417(5)
C7 C12 1.504(5)
C8 C9 1.405(5)
C8 C13 1.508(5)
C9 C14 1.503(5)
C10 H10A 0.9800
C10 H10B 0.9800
C10 H10C 0.9800
C11 H11A 0.9800
C11 H11B 0.9800
C11 H11C 0.9800
C12 H12A 0.9800
C12 H12B 0.9800
C12 H12C 0.9800
C13 H13A 0.9800
C13 H13B 0.9800
C13 H13C 0.9800
C14 H14A 0.9800
C14 H14B 0.9800
C14 H14C 0.9800
C15 C16 1.390(5)
C15 C20 1.391(6)
C16 F1 1.352(5)
C16 C17 1.383(6)
C17 F2 1.357(5)
C17 C18 1.375(6)
C18 F3 1.332(5)
C18 C19 1.381(6)
C19 F4 1.344(5)
C19 C20 1.376(6)
C20 F5 1.358(4)
C21 C22 1.385(5)
C21 C26 1.392(5)
C22 F6 1.352(4)
C22 C23 1.389(6)
C23 F7 1.350(4)
C23 C24 1.368(6)
C24 F8 1.350(5)
C24 C25 1.376(6)
C25 F9 1.348(5)
C25 C26 1.375(6)
C26 F10 1.356(4)
C27 C32 1.398(6)
C27 C28 1.404(5)
C28 F11 1.346(5)
C28 C29 1.389(6)
C29 F12 1.342(5)
C29 C30 1.373(6)
C30 F13 1.342(5)
C30 C31 1.377(6)
C31 F14 1.343(5)
C31 C32 1.374(6)
C32 F15 1.355(4)

loop_
_geom_torsion_atom_site_label_1
_geom_torsion_atom_site_label_2
_geom_torsion_atom_site_label_3
_geom_torsion_atom_site_label_4
_geom_torsion
O1 Ta1 O2 C1 58.8(3)
O3 Ta1 O2 C1 -64.9(3)
O4 Ta1 O2 C1 -22.6(3)
C7 Ta1 O2 C1 176.3(3)
C6 Ta1 O2 C1 151.4(3)
C8 Ta1 O2 C1 -150.4(3)
C5 Ta1 O2 C1 167.8(3)
C9 Ta1 O2 C1 -157.9(3)
O1 Ta1 O3 C4 -58.1(3)
O2 Ta1 O3 C4 67.5(3)
O4 Ta1 O3 C4 25.3(3)
C7 Ta1 O3 C4 -155.8(3)
C6 Ta1 O3 C4 -152.8(3)
C8 Ta1 O3 C4 171.1(3)
C5 Ta1 O3 C4 169.5(3)
C9 Ta1 O3 C4 150.8(3)
O1 Ta1 O4 C3 108.3(3)
O2 Ta1 O4 C3 -142.6(3)
O3 Ta1 O4 C3 4.6(2)
C7 Ta1 O4 C3 2.1(4)
C8 Ta1 O4 C3 -41.0(3)
C5 Ta1 O4 C3 -125.9(3)
C9 Ta1 O4 C3 -83.6(3)
O1 Ta1 O4 C2 -116.1(3)
O2 Ta1 O4 C2 -7.0(2)
O3 Ta1 O4 C2 140.2(3)
C7 Ta1 O4 C2 137.6(3)
C8 Ta1 O4 C2 94.5(3)
C5 Ta1 O4 C2 9.6(3)
C9 Ta1 O4 C2 52.0(3)
Ta1 O2 C1 C2 46.7(4)
C3 O4 C2 C1 165.3(3)
Ta1 O4 C2 C1 29.6(4)
O2 C1 C2 O4 -43.6(4)
C2 O4 C3 C4 -164.4(3)
Ta1 O4 C3 C4 -28.6(4)
Ta1 O3 C4 C3 -50.6(4)
O4 C3 C4 O3 45.8(4)
O1 Ta1 C5 C6 -47.9(2)
O2 Ta1 C5 C6 -150.1(2)
O3 Ta1 C5 C6 80.9(3)
O4 Ta1 C5 C6 -166.5(2)
C7 Ta1 C5 C6 37.8(2)
C8 Ta1 C5 C6 79.0(2)
C9 Ta1 C5 C6 115.6(3)
O1 Ta1 C5 C9 -163.5(2)
O2 Ta1 C5 C9 94.3(2)
O3 Ta1 C5 C9 -34.7(3)
O4 Ta1 C5 C9 77.9(3)
C7 Ta1 C5 C9 -77.8(2)
C6 Ta1 C5 C9 -115.6(3)
C8 Ta1 C5 C9 -36.6(2)
O1 Ta1 C5 C10 73.9(3)
O2 Ta1 C5 C10 -28.3(3)
O3 Ta1 C5 C10 -157.4(3)
O4 Ta1 C5 C10 -44.7(4)
C7 Ta1 C5 C10 159.6(4)
C6 Ta1 C5 C10 121.8(4)
C8 Ta1 C5 C10 -159.2(4)
C9 Ta1 C5 C10 -122.6(4)
C9 C5 C6 C7 0.3(4)
C10 C5 C6 C7 177.1(3)
Ta1 C5 C6 C7 -64.9(2)
C9 C5 C6 C11 -173.9(3)
C10 C5 C6 C11 2.8(6)
Ta1 C5 C6 C11 120.9(4)
C9 C5 C6 Ta1 65.2(3)
C10 C5 C6 Ta1 -118.1(4)
O1 Ta1 C6 C5 136.7(2)
O2 Ta1 C6 C5 29.4(2)
O3 Ta1 C6 C5 -120.3(2)
C7 Ta1 C6 C5 -114.9(3)
C8 Ta1 C6 C5 -77.4(2)
C9 Ta1 C6 C5 -37.1(2)
O1 Ta1 C6 C7 -108.3(2)
O2 Ta1 C6 C7 144.3(2)
O3 Ta1 C6 C7 -5.3(3)
C8 Ta1 C6 C7 37.6(2)
C5 Ta1 C6 C7 114.9(3)
C9 Ta1 C6 C7 77.8(2)
O1 Ta1 C6 C11 14.8(3)
O2 Ta1 C6 C11 -92.5(3)
O3 Ta1 C6 C11 117.8(3)
C7 Ta1 C6 C11 123.1(4)
C8 Ta1 C6 C11 160.7(4)
C5 Ta1 C6 C11 -121.9(4)
C9 Ta1 C6 C11 -159.0(4)
C5 C6 C7 C8 -0.9(4)
C11 C6 C7 C8 173.1(4)
Ta1 C6 C7 C8 -67.2(2)
C5 C6 C7 C12 -177.1(3)
C11 C6 C7 C12 -3.0(6)
Ta1 C6 C7 C12 116.6(4)
C5 C6 C7 Ta1 66.3(3)
C11 C6 C7 Ta1 -119.6(4)
O1 Ta1 C7 C8 -171.6(2)
O2 Ta1 C7 C8 67.5(3)
O3 Ta1 C7 C8 -70.2(2)
O4 Ta1 C7 C8 -67.8(3)
C6 Ta1 C7 C8 114.5(3)
C5 Ta1 C7 C8 77.3(2)
C9 Ta1 C7 C8 36.4(2)
O1 Ta1 C7 C6 73.9(2)
O2 Ta1 C7 C6 -47.0(3)
O3 Ta1 C7 C6 175.2(2)
O4 Ta1 C7 C6 177.6(2)
C8 Ta1 C7 C6 -114.5(3)
C5 Ta1 C7 C6 -37.2(2)
C9 Ta1 C7 C6 -78.1(2)
O1 Ta1 C7 C12 -49.5(3)
O2 Ta1 C7 C12 -170.4(3)
O3 Ta1 C7 C12 51.9(3)
O4 Ta1 C7 C12 54.3(4)
C6 Ta1 C7 C12 -123.4(4)
C8 Ta1 C7 C12 122.1(4)
C5 Ta1 C7 C12 -160.6(4)
C9 Ta1 C7 C12 158.5(4)
C6 C7 C8 C9 1.1(4)
C12 C7 C8 C9 177.4(3)
Ta1 C7 C8 C9 -65.6(3)
C6 C7 C8 C13 -176.3(3)
C12 C7 C8 C13 -0.1(6)
Ta1 C7 C8 C13 116.9(4)
C6 C7 C8 Ta1 66.8(2)
C12 C7 C8 Ta1 -117.0(4)
O1 Ta1 C8 C9 127.3(2)
O2 Ta1 C8 C9 -13.7(3)
O3 Ta1 C8 C9 -141.3(2)
O4 Ta1 C8 C9 -96.2(2)
C7 Ta1 C8 C9 116.0(3)
C6 Ta1 C8 C9 78.1(2)
C5 Ta1 C8 C9 37.2(2)
O1 Ta1 C8 C7 11.3(3)
O2 Ta1 C8 C7 -129.7(2)
O3 Ta1 C8 C7 102.7(2)
O4 Ta1 C8 C7 147.8(2)
C6 Ta1 C8 C7 -37.9(2)
C5 Ta1 C8 C7 -78.8(2)
C9 Ta1 C8 C7 -116.0(3)
O1 Ta1 C8 C13 -109.8(3)
O2 Ta1 C8 C13 109.2(3)
O3 Ta1 C8 C13 -18.3(3)
O4 Ta1 C8 C13 26.7(4)
C7 Ta1 C8 C13 -121.0(4)
C6 Ta1 C8 C13 -159.0(4)
C5 Ta1 C8 C13 160.2(4)
C9 Ta1 C8 C13 122.9(4)
C7 C8 C9 C5 -0.9(4)
C13 C8 C9 C5 176.5(3)
Ta1 C8 C9 C5 -64.9(3)
C7 C8 C9 C14 179.2(4)
C13 C8 C9 C14 -3.3(6)
Ta1 C8 C9 C14 115.2(4)
C7 C8 C9 Ta1 64.0(3)
C13 C8 C9 Ta1 -118.5(4)
C6 C5 C9 C8 0.4(4)
C10 C5 C9 C8 -176.4(3)
Ta1 C5 C9 C8 64.8(3)
C6 C5 C9 C14 -179.8(3)
C10 C5 C9 C14 3.5(6)
Ta1 C5 C9 C14 -115.4(4)
C6 C5 C9 Ta1 -64.4(3)
C10 C5 C9 Ta1 118.9(4)
O1 Ta1 C9 C8 -89.2(3)
O2 Ta1 C9 C8 167.0(2)
O3 Ta1 C9 C8 37.4(2)
O4 Ta1 C9 C8 111.2(2)
C7 Ta1 C9 C8 -37.2(2)
C6 Ta1 C9 C8 -78.7(2)
C5 Ta1 C9 C8 -115.8(3)
O1 Ta1 C9 C5 26.6(3)
O2 Ta1 C9 C5 -77.2(2)
O3 Ta1 C9 C5 153.2(2)
O4 Ta1 C9 C5 -133.0(2)
C7 Ta1 C9 C5 78.6(2)
C6 Ta1 C9 C5 37.1(2)
C8 Ta1 C9 C5 115.8(3)
O1 Ta1 C9 C14 146.8(3)
O2 Ta1 C9 C14 43.0(3)
O3 Ta1 C9 C14 -86.5(3)
O4 Ta1 C9 C14 -12.7(4)
C7 Ta1 C9 C14 -161.1(4)
C6 Ta1 C9 C14 157.3(4)
C8 Ta1 C9 C14 -123.9(4)
C5 Ta1 C9 C14 120.3(4)
O1 B1 C15 C16 -109.4(4)
C21 B1 C15 C16 14.8(5)
C27 B1 C15 C16 131.5(4)
O1 B1 C15 C20 68.3(4)
C21 B1 C15 C20 -167.4(3)
C27 B1 C15 C20 -50.8(5)
C20 C15 C16 F1 -177.8(3)
B1 C15 C16 F1 0.0(6)
C20 C15 C16 C17 1.3(5)
B1 C15 C16 C17 179.2(4)
F1 C16 C17 F2 -0.5(5)
C15 C16 C17 F2 -179.7(3)
F1 C16 C17 C18 179.5(3)
C15 C16 C17 C18 0.4(6)
F2 C17 C18 F3 -1.1(6)
C16 C17 C18 F3 178.8(4)
F2 C17 C18 C19 179.0(4)
C16 C17 C18 C19 -1.0(6)
F3 C18 C19 F4 0.6(6)
C17 C18 C19 F4 -179.6(4)
F3 C18 C19 C20 -179.9(4)
C17 C18 C19 C20 0.0(6)
F4 C19 C20 F5 0.9(5)
C18 C19 C20 F5 -178.6(3)
F4 C19 C20 C15 -178.5(4)
C18 C19 C20 C15 1.9(6)
C16 C15 C20 F5 178.1(3)
B1 C15 C20 F5 0.1(5)
C16 C15 C20 C19 -2.5(6)
B1 C15 C20 C19 179.5(4)
O1 B1 C21 C22 -11.6(5)
C15 B1 C21 C22 -133.1(4)
C27 B1 C21 C22 104.8(4)
O1 B1 C21 C26 179.1(3)
C15 B1 C21 C26 57.7(5)
C27 B1 C21 C26 -64.4(4)
C26 C21 C22 F6 -178.3(3)
B1 C21 C22 F6 11.9(6)
C26 C21 C22 C23 2.6(5)
B1 C21 C22 C23 -167.2(4)
F6 C22 C23 F7 -1.4(5)
C21 C22 C23 F7 177.8(3)
F6 C22 C23 C24 178.5(3)
C21 C22 C23 C24 -2.3(6)
F7 C23 C24 F8 0.7(6)
C22 C23 C24 F8 -179.3(3)
F7 C23 C24 C25 179.2(4)
C22 C23 C24 C25 -0.7(6)
F8 C24 C25 F9 1.3(6)
C23 C24 C25 F9 -177.3(4)
F8 C24 C25 C26 -178.4(4)
C23 C24 C25 C26 3.1(6)
F9 C25 C26 F10 -2.9(6)
C24 C25 C26 F10 176.8(3)
F9 C25 C26 C21 177.6(4)
C24 C25 C26 C21 -2.8(6)
C22 C21 C26 F10 -179.6(3)
B1 C21 C26 F10 -9.0(5)
C22 C21 C26 C25 -0.1(6)
B1 C21 C26 C25 170.5(4)
O1 B1 C27 C32 52.5(4)
C21 B1 C27 C32 -65.9(4)
C15 B1 C27 C32 170.1(3)
O1 B1 C27 C28 -136.6(4)
C21 B1 C27 C28 105.0(4)
C15 B1 C27 C28 -18.9(5)
C32 C27 C28 F11 177.4(3)
B1 C27 C28 F11 6.0(6)
C32 C27 C28 C29 -1.9(6)
B1 C27 C28 C29 -173.3(4)
F11 C28 C29 F12 1.4(6)
C27 C28 C29 F12 -179.2(4)
F11 C28 C29 C30 -177.7(4)
C27 C28 C29 C30 1.7(6)
F12 C29 C30 F13 0.0(6)
C28 C29 C30 F13 179.2(4)
F12 C29 C30 C31 -179.7(4)
C28 C29 C30 C31 -0.6(6)
F13 C30 C31 F14 -2.5(6)
C29 C30 C31 F14 177.2(4)
F13 C30 C31 C32 -179.8(4)
C29 C30 C31 C32 0.0(6)
F14 C31 C32 F15 0.3(5)
C30 C31 C32 F15 177.6(3)
F14 C31 C32 C27 -177.6(3)
C30 C31 C32 C27 -0.3(6)
C28 C27 C32 F15 -176.6(3)
B1 C27 C32 F15 -4.4(5)
C28 C27 C32 C31 1.2(5)
B1 C27 C32 C31 173.4(4)
